data_2006316
loop_
_publ_author_name
'Chunqiu P. Lai'
'Liu Bo'
'Songping D. Huang'

_publ_contact_author
;
Songping D. Huang*,
Department of Chemistry, University of Puerto Rico,
San Juan, PR 00931, USA
;
_publ_section_title
;
 4-Amino-2-chloro-6,7-dimethoxyquinazoline Methanol Solvate
;
_journal_issue 7
_journal_name_full 'Acta Crystallographica Section C'
_journal_page_first 906
_journal_page_last 907
_journal_paper_doi 10.1107/S0108270197001236
_journal_volume 53
_journal_year 1997
_chemical_formula_iupac 'C10 H10 Cl N3 O2 , C H4 O'
_chemical_formula_moiety 'C10 H10 Cl N3 O2 .CH3 OH'
_chemical_formula_sum 'C11 H14 Cl N3 O3'
_chemical_formula_weight 271.70
_space_group_IT_number 14
_symmetry_cell_setting monoclinic
_symmetry_space_group_name_Hall '-P 2yn'
_symmetry_space_group_name_H-M 'P 1 21/n 1'
_audit_creation_method 'from TEXRAY.INF file'
_cell_angle_alpha 90
_cell_angle_beta 100.34(3)
_cell_angle_gamma 90
_cell_formula_units_Z 4
_cell_length_a 7.254(4)
_cell_length_b 11.914(2)
_cell_length_c 14.953(2)
_cell_measurement_reflns_used 25
_cell_measurement_temperature 295.2
_cell_measurement_theta_max 14.0
_cell_measurement_theta_min 12.0
_cell_volume 1271.3(8)
_computing_cell_refinement 'CAD4/PC Software'
_computing_data_collection 'CAD4/PC Software (Enraf-Nonius, 1992)'
_computing_data_reduction 'TEXSAN (Molecular Structure Corporation, 1985)'
_computing_publication_material TEXSAN
_computing_structure_refinement TEXSAN
_computing_structure_solution 'SIR92 (Altomare, Cascarano, Giacovazzo & Guagliardi, 1993)'
_diffrn_ambient_temperature 295.2
_diffrn_measurement_device 'Enraf-Nonius CAD-4'
_diffrn_measurement_method '\w/2\q scans'
_diffrn_radiation_monochromator graphite
_diffrn_radiation_source 'X-ray tube'
_diffrn_radiation_type 'Mo K\a'
_diffrn_radiation_wavelength 0.7107
_diffrn_reflns_av_R_equivalents 0.0117
_diffrn_reflns_limit_h_max 8
_diffrn_reflns_limit_h_min 0
_diffrn_reflns_limit_k_max 14
_diffrn_reflns_limit_k_min 0
_diffrn_reflns_limit_l_max 17
_diffrn_reflns_limit_l_min -17
_diffrn_reflns_number 2573
_diffrn_reflns_theta_max 24.97
_diffrn_reflns_theta_min 2.0
_diffrn_standards_decay_% 0.00
_diffrn_standards_interval_count 200
_diffrn_standards_number 3
_exptl_absorpt_coefficient_mu 0.305
_exptl_absorpt_correction_type none
_exptl_crystal_colour colorless
_exptl_crystal_density_diffrn 1.419
_exptl_crystal_density_meas ?
_exptl_crystal_description needle
_exptl_crystal_F_000 568.00
_exptl_crystal_size_max 0.72
_exptl_crystal_size_mid 0.26
_exptl_crystal_size_min 0.20
_refine_diff_density_max 0.50
_refine_diff_density_min -0.26
_refine_ls_extinction_method none
_refine_ls_goodness_of_fit_obs 1.484
_refine_ls_hydrogen_treatment
;
 Methanol OH from diff. map. All other H calc. (NH~2~ assumed planar).
 Not refined'
;
_refine_ls_matrix_type full
_refine_ls_number_parameters 163
_refine_ls_number_reflns 1779
_refine_ls_number_restraints 0
_refine_ls_R_factor_obs .0416
_refine_ls_shift/esd_max 0.0280
_refine_ls_structure_factor_coef F
_refine_ls_weighting_details 'w = 1/[\s^2^(Fo)]'
_refine_ls_weighting_scheme calc
_refine_ls_wR_factor_obs .0546
_reflns_number_observed 1779
_reflns_number_total 2402
_reflns_observed_criterion '> 2.50\s(I)'
_cod_data_source_file jz1177.cif
_cod_data_source_block I
_cod_depositor_comments
;
The following automatic conversions were performed:

'_atom_site_thermal_displace_type' tag value 'Uij' was replaced with
'Uani' value 32 times.

Automatic conversion script
Id: cif_fix_values 1646 2011-03-28 12:23:43Z adriana 

The following automatic conversions were performed:

'_exptl_crystal_density_meas' value 'not measured' was changed to '?'
- the value is perceived as not measured.

Automatic conversion script
Id: cif_fix_values 3008 2015-01-20 13:52:24Z robertas 

The following automatic conversions were performed:

'_refine_ls_weighting_scheme' value 'w = 1/[\s^2^(Fo)]' was changed
to 'calc'. New tag '_refine_ls_weighting_details' was created. The
value of the new tag was set to 'w = 1/[\s^2^(Fo)]'.

Automatic conversion script
Id: cif_fix_values 3143 2015-03-26 13:38:13Z robertas 
;
_cod_original_cell_volume 1271.3(6)
_cod_original_sg_symbol_H-M 'P 21/n'
_cod_original_formula_sum 'C11 H14 Cl N3 O3 '
_cod_database_code 2006316

loop_
_symmetry_equiv_pos_as_xyz
'   +x,   +y,   +z'
1/2-x,1/2+y,1/2-z
'   -x,   -y,   -z'
1/2+x,1/2-y,1/2+z

loop_
_atom_site_aniso_label
_atom_site_aniso_U_11
_atom_site_aniso_U_22
_atom_site_aniso_U_33
_atom_site_aniso_U_12
_atom_site_aniso_U_13
_atom_site_aniso_U_23
Cl .0389(3) .0666(4) .0646(4) -.0105(3) -.0166(2) .0067(3)
O1 .0313(8) .0543(9) .0524(8) -.0103(6) -.0038(6) -.0009(7)
O2 .0401(8) .0570(10) .0605(9) -.0231(7) .0048(7) .0068(7)
O3 .0830(10) .0497(10) .0475(9) -.0014(8) -.0099(8) .0026(7)
N1 .0323(8) .0410(9) .0403(9) -.0041(7) -.0006(7) .0026(7)
N2 .0304(8) .0395(9) .0438(9) -.0079(7) .0004(7) .0007(7)
N3 .0355(9) .0440(10) .0543(10) -.0132(7) -.0038(7) .0113(8)
C1 .0287(9) .0430(10) .0410(10) -.0026(8) -.0020(8) -.0044(9)
C2 .0313(9) .0351(10) .0401(10) -.0046(7) .0037(8) -.0013(8)
C3 .0327(10) .0400(10) .0371(10) -.0042(8) .0000(8) .0010(8)
C4 .0288(9) .0430(10) .0380(10) -.0075(8) .0009(8) -.0068(8)
C5 .0370(10) .0420(10) .0420(10) -.0128(8) .0093(8) -.0051(9)
C6 .0380(10) .0400(10) .0410(10) -.0068(8) .0050(8) .0036(9)
C7 .0316(10) .0374(10) .0351(9) -.0040(8) .0028(7) -.0023(8)
C8 .0311(9) .0345(10) .0360(10) -.0061(7) .0034(8) -.0033(8)
C9 .0360(10) .0570(10) .0610(10) -.0031(10) -.0097(10) .0010(10)
C10 .0550(10) .0560(10) .0670(10) -.0220(10) .0140(10) .0080(10)
C11 .078(2) .0520(10) .074(2) -.0020(10) .0030(10) .0030(10)

loop_
_atom_site_label
_atom_site_fract_x
_atom_site_fract_y
_atom_site_fract_z
_atom_site_U_iso_or_equiv
_atom_site_thermal_displace_type
Cl .65778(8) .29803(5) .69942(4) .0600(2) Uani
O1 -.3714(2) .22500(10) .41940(10) .0475(4) Uani
O2 -.2898(2) .06630(10) .53430(10) .0532(4) Uani
O3 .4567(3) .04760(10) .77350(10) .0630(5) Uani
N1 .3323(2) .21380(10) .63570(10) .0388(4) Uani
N2 .4266(2) .37820(10) .56340(10) .0387(4) Uani
N3 .2432(2) .45960(10) .44080(10) .0462(5) Uani
C1 .4443(3) .2949(2) .62360(10) .0386(5) Uani
C2 .2644(3) .3803(2) .50390(10) .0359(5) Uani
C3 -.0592(3) .3030(2) .45480(10) .0375(5) Uani
C4 -.1917(3) .2262(2) .46640(10) .0372(5) Uani
C5 -.1482(3) .1394(2) .53170(10) .0397(5) Uani
C6 .0246(3) .1355(2) .58620(10) .0398(5) Uani
C7 .1610(3) .2170(2) .57690(10) .0351(5) Uani
C8 .1205(3) .2995(2) .51040(10) .0342(5) Uani
C9 -.4196(3) .3111(2) .3541(2) .0539(6) Uani
C10 -.2602(3) -.0211(2) .5995(2) .0587(7) Uani
C11 .3555(4) -.0496(2) .7524(2) .0695(8) Uani
H1 -.0878 .3591 .4094 .0451 Uani
H2 .0535 .0777 .6303 .0480 Uani
H3 .3314 .5067 .4388 .0552 Uani
H4 .1401 .4638 .4022 .0552 Uani
H5 -.4006 .3821 .3833 .0648 Uani
H6 -.3451 .3056 .3090 .0648 Uani
H7 -.5480 .3035 .3270 .0648 Uani
H8 -.3664 -.0692 .5911 .0706 Uani
H9 -.1532 -.0629 .5926 .0706 Uani
H10 -.2421 .0102 .6589 .0706 Uani
H11 .2317 -.0397 .7616 .0840 Uani
H12 .3544 -.0690 .6905 .0840 Uani
H13 .4129 -.1087 .7902 .0840 Uani
H14 .4238 .1033 .7288 .0807 Uani

loop_
_atom_type_symbol
_atom_type_scat_dispersion_real
_atom_type_scat_dispersion_imag
_atom_type_scat_source
C 0.003 0.002 'International Tables'
H 0.000 0.000 'International Tables'
N 0.006 0.003 'International Tables'
O 0.011 0.006 'International Tables'
Cl 0.148 0.159 'International Tables'

loop_
_geom_angle_atom_site_label_1
_geom_angle_atom_site_label_2
_geom_angle_atom_site_label_3
_geom_angle
_geom_angle_publ_flag
C4 O1 C9 116.3(2) yes
C5 O2 C10 118.2(2) yes
C1 N1 C7 113.9(2) yes
C1 N2 C2 115.4(2) yes
Cl C1 N1 115.4(2) yes
Cl C1 N2 113.00(10) yes
N1 C1 N2 131.6(2) yes
N2 C2 N3 117.4(2) yes
N2 C2 C8 120.3(2) yes
N3 C2 C8 122.3(2) yes
C4 C3 C8 120.2(2) no
O1 C4 C3 124.9(2) yes
O1 C4 C5 114.9(2) yes
C3 C4 C5 120.2(2) no
O2 C5 C4 114.5(2) yes
O2 C5 C6 125.4(2) yes
C4 C5 C6 120.1(2) no
C5 C6 C7 120.2(2) no
N1 C7 C6 118.9(2) no
N1 C7 C8 121.4(2) no
C6 C7 C8 119.6(2) no
C2 C8 C3 123.0(2) no
C2 C8 C7 117.3(2) no
C3 C8 C7 119.6(2) no

loop_
_geom_bond_atom_site_label_1
_geom_bond_atom_site_label_2
_geom_bond_site_symmetry_1
_geom_bond_site_symmetry_2
_geom_bond_distance
_geom_bond_publ_flag
Cl C1 ? ? 1.748(2) yes
O1 C4 ? ? 1.366(2) yes
O1 C9 ? ? 1.416(3) yes
O2 C5 ? ? 1.353(2) yes
O2 C10 ? ? 1.416(3) yes
O3 C11 ? ? 1.377(3) no
N1 C1 ? ? 1.296(3) yes
N1 C7 ? ? 1.388(2) yes
N2 C1 ? ? 1.330(3) yes
N2 C2 ? ? 1.342(2) yes
N3 C2 ? ? 1.325(2) yes
C2 C8 ? ? 1.436(3) no
C3 C4 ? ? 1.360(3) no
C3 C8 ? ? 1.416(3) no
C4 C5 ? ? 1.418(3) no
C5 C6 ? ? 1.368(3) no
C6 C7 ? ? 1.411(3) no
C7 C8 ? ? 1.390(3) no
